data_4313500
loop_
_publ_author_name
'Sadafumi Nishihara'
'Tomoyuki Akutagawa'
'Tatsuo Hasegawa'
'Takayoshi Nakamura'

_publ_contact_author
;
    Professor Takayoshi Nakamura
    Research Institute for Electronic Science, Hokkaido University
    N12W6 kita-ku, Sapporo 060-0812, Japan
;
_publ_contact_author_email ' tnaka@imd.es.hokudai.ac.jp '
_publ_section_title
;
 Crystal Structure and Magnetic Properties of
 Gd2([18]crown-6)2(OH)2(CH3CN)2[Ni(dmit)2]4 Complex Having f- and \p-Spins
;
_journal_name_full 'Inorganic Chemistry'
_journal_page_first 2480
_journal_page_last 2482
_journal_paper_doi 10.1021/ic026204t
_journal_volume 42
_journal_year 2003
_chemical_compound_source 'synthesized by the authors, see text'
_chemical_formula_sum 'C26 H28 Gd N Ni2 O7 S20'
_chemical_formula_weight 1382.36
_space_group_IT_number 14
_symmetry_cell_setting monoclinic
_symmetry_Int_Tables_number 14
_symmetry_space_group_name_Hall '-P 2yn'
_symmetry_space_group_name_H-M 'P 1 21/n 1'
_audit_creation_date 'Mon Jul 15 13:57:07 2002'
_audit_creation_method 'by teXsan'
_cell_angle_alpha 90
_cell_angle_beta 105.628(1)
_cell_angle_gamma 90
_cell_formula_units_Z 4
_cell_length_a 12.2443(5)
_cell_length_b 23.3557(9)
_cell_length_c 17.1535(6)
_cell_measurement_reflns_used 31457
_cell_measurement_temperature 296.2
_cell_measurement_theta_max 27.5
_cell_measurement_theta_min 1.5
_cell_volume 4724.1(3)
_computing_cell_refinement PROCESS-AUTO
_computing_data_collection PROCESS-AUTO
_computing_data_reduction 'teXsan Ver. 1.10'
_computing_molecular_graphics ORTEP-III
_computing_publication_material 'teXsan Ver. 1.10'
_computing_structure_refinement 'teXsan Ver. 1.10'
_computing_structure_solution SIR92
_diffrn_ambient_temperature 296.2
_diffrn_measurement_device_type Rigaku
_diffrn_measurement_method \w-scan
_diffrn_orient_matrix_UB_11 0.00000
_diffrn_orient_matrix_UB_12 0.00000
_diffrn_orient_matrix_UB_13 0.00000
_diffrn_orient_matrix_UB_21 0.00000
_diffrn_orient_matrix_UB_22 0.00000
_diffrn_orient_matrix_UB_23 0.00000
_diffrn_orient_matrix_UB_31 0.00000
_diffrn_orient_matrix_UB_32 0.00000
_diffrn_orient_matrix_UB_33 0.00000
_diffrn_radiation_detector 'Imaging Plate'
_diffrn_radiation_monochromator graphite
_diffrn_radiation_source 'X-ray tube'
_diffrn_radiation_type 'Mo K\a'
_diffrn_radiation_wavelength 0.7107
_diffrn_reflns_av_R_equivalents 0.039
_diffrn_reflns_limit_h_max 15
_diffrn_reflns_limit_h_min 0
_diffrn_reflns_limit_k_max 30
_diffrn_reflns_limit_k_min 0
_diffrn_reflns_limit_l_max 21
_diffrn_reflns_limit_l_min -22
_diffrn_reflns_number 42676
_diffrn_reflns_reduction_process 'Lp corrections applied'
_diffrn_reflns_theta_max 27.49
_diffrn_standards_decay_% 0.00
_diffrn_standards_interval_count 0
_diffrn_standards_number 0
_exptl_absorpt_coefficient_mu 3.106
_exptl_absorpt_correction_type multi-scan
_exptl_crystal_colour black
_exptl_crystal_density_diffrn 1.943
_exptl_crystal_density_meas ?
_exptl_crystal_description block
_exptl_crystal_size_max 0.100
_exptl_crystal_size_mid 0.100
_exptl_crystal_size_min 0.100
_refine_diff_density_max 1.18
_refine_diff_density_min -0.86
_refine_ls_extinction_method none
_refine_ls_goodness_of_fit_ref 1.067
_refine_ls_hydrogen_treatment noref
_refine_ls_matrix_type full
_refine_ls_number_constraints 0
_refine_ls_number_parameters 518
_refine_ls_number_reflns 8092
_refine_ls_number_restraints 0
_refine_ls_R_factor_gt 0.0292
_refine_ls_shift/su_max 0.0044
_refine_ls_structure_factor_coef Fsqd
_refine_ls_weighting_scheme calc
_refine_ls_wR_factor_ref 0.0775
_reflns_number_observed 8092
_reflns_number_total 10793
_reflns_observed_criterion F^2^>3.0\s(F^2^)
_cod_data_source_file ic026204tsi20030128_023801.cif
_cod_data_source_block 1
_cod_depositor_comments
;
The following automatic conversions were performed:

'_exptl_crystal_density_meas' value 'not measured' was changed to '?'
- the value is perceived as not measured.

Automatic conversion script
Id: cif_fix_values 3008 2015-01-20 13:52:24Z robertas 
;
_cod_original_formula_sum 'C26 Gd H28 N O7 Ni2 S20 '
_cod_database_code 4313500

loop_
_symmetry_equiv_pos_as_xyz
x,y,z
1/2-x,1/2+y,1/2-z
-x,-y,-z
1/2+x,1/2-y,1/2+z

loop_
_atom_site_label
_atom_site_type_symbol
_atom_site_fract_x
_atom_site_fract_y
_atom_site_fract_z
_atom_site_U_iso_or_equiv
_atom_site_adp_type
_atom_site_occupancy
_atom_site_calc_flag
_atom_site_refinement_flags
_atom_site_disorder_assembly
_atom_site_disorder_group
Gd(1d) Gd 0.48742(1) 0.078362(7) 0.97023(1) 0.02931(5) Uani 1.00 d . . .
Ni(1a) Ni 0.27350(4) 0.23316(2) 0.70964(3) 0.0325(1) Uani 1.00 d . . .
Ni(2b) Ni 0.09143(4) -0.00788(2) 0.61221(3) 0.0358(1) Uani 1.00 d . . .
S(1a) S 0.10806(8) 0.19299(4) 0.68418(6) 0.0393(2) Uani 1.00 d . . .
S(2a) S -0.08176(8) 0.20471(5) 0.76691(7) 0.0472(3) Uani 1.00 d . . .
S(3a) S -0.1889(1) 0.25787(7) 0.8858(1) 0.0799(5) Uani 1.00 d . . .
S(4a) S 0.04300(9) 0.29025(5) 0.87807(6) 0.0494(3) Uani 1.00 d . . .
S(5a) S 0.24504(7) 0.28335(5) 0.80841(6) 0.0396(2) Uani 1.00 d . . .
S(6a) S 0.44203(8) 0.27092(5) 0.73545(6) 0.0409(3) Uani 1.00 d . . .
S(7a) S 0.64096(8) 0.24453(5) 0.66663(7) 0.0457(3) Uani 1.00 d . . .
S(8a) S 0.75220(9) 0.17713(6) 0.56076(8) 0.0569(3) Uani 1.00 d . . .
S(9a) S 0.51047(8) 0.16032(5) 0.55582(6) 0.0467(3) Uani 1.00 d . . .
S(10a) S 0.30044(8) 0.18163(5) 0.61200(6) 0.0464(3) Uani 1.00 d . . .
S(11b) S 0.07848(9) -0.08034(4) 0.68857(6) 0.0418(3) Uani 1.00 d . . .
S(12b) S -0.0435(1) -0.09075(5) 0.82097(8) 0.0589(4) Uani 1.00 d . . .
S(13b) S -0.1605(2) -0.04272(9) 0.9366(1) 0.1239(8) Uani 1.00 d . . .
S(14b) S -0.1255(1) 0.02478(6) 0.79702(10) 0.0755(5) Uani 1.00 d . . .
S(15b) S -0.02168(9) 0.04589(5) 0.65894(7) 0.0464(3) Uani 1.00 d . . .
S(16b) S 0.10502(10) 0.06449(5) 0.53775(7) 0.0477(3) Uani 1.00 d . . .
S(17b) S 0.2504(1) 0.08572(5) 0.42454(8) 0.0562(3) Uani 1.00 d . . .
S(18b) S 0.4207(2) 0.05185(9) 0.3394(1) 0.1156(8) Uani 1.00 d . . .
S(19b) S 0.3514(1) -0.02623(6) 0.4537(1) 0.0789(5) Uani 1.00 d . . .
S(20b) S 0.2178(1) -0.05655(5) 0.57342(7) 0.0528(3) Uani 1.00 d . . .
O(1c) O 0.6343(2) 0.0890(1) 1.1018(2) 0.0470(8) Uani 1.00 d . . .
O(2c) O 0.4291(2) 0.1335(1) 1.0821(2) 0.0467(8) Uani 1.00 d . . .
O(3c) O 0.2830(2) 0.1135(1) 0.9499(2) 0.0469(8) Uani 1.00 d . . .
O(4c) O 0.3429(2) 0.0427(1) 0.8471(2) 0.0494(8) Uani 1.00 d . . .
O(5c) O 0.5243(3) 0.0931(2) 0.8325(2) 0.068(1) Uani 1.00 d . . .
O(6c) O 0.6831(2) 0.1152(1) 0.9668(2) 0.0512(8) Uani 1.00 d . . .
O(7d) O 0.4215(2) 0.0062(1) 1.0343(2) 0.0328(6) Uani 1.00 d . . .
N(1e) N 0.4904(3) 0.1876(2) 0.9470(2) 0.055(1) Uani 1.00 d . . .
C(1a) C 0.0531(3) 0.2221(2) 0.7570(2) 0.0333(9) Uani 1.00 d . . .
C(2a) C -0.0805(3) 0.2513(2) 0.8460(3) 0.048(1) Uani 1.00 d . . .
C(3a) C 0.1111(3) 0.2617(2) 0.8100(2) 0.0336(9) Uani 1.00 d . . .
C(4a) C 0.5003(3) 0.2355(2) 0.6683(2) 0.0350(9) Uani 1.00 d . . .
C(5a) C 0.6410(3) 0.1933(2) 0.5931(2) 0.0400(10) Uani 1.00 d . . .
C(6a) C 0.4395(3) 0.1964(2) 0.6158(2) 0.0357(9) Uani 1.00 d . . .
C(7b) C -0.0082(3) -0.0529(2) 0.7432(2) 0.0393(10) Uani 1.00 d . . .
C(8b) C -0.1121(5) -0.0359(2) 0.8555(4) 0.074(2) Uani 1.00 d . . .
C(9b) C -0.0496(3) 0.0013(2) 0.7311(2) 0.043(1) Uani 1.00 d . . .
C(10b) C 0.2056(3) 0.0428(2) 0.4926(2) 0.0401(10) Uani 1.00 d . . .
C(11b) C 0.3440(4) 0.0378(2) 0.4023(3) 0.068(2) Uani 1.00 d . . .
C(12b) C 0.2537(4) -0.0101(2) 0.5069(3) 0.048(1) Uani 1.00 d . . .
C(13c) C 0.5890(4) 0.0916(2) 1.1705(3) 0.058(1) Uani 1.00 d . . .
C(14c) C 0.5060(4) 0.1393(2) 1.1612(3) 0.059(1) Uani 1.00 d . . .
C(15c) C 0.3308(5) 0.1674(2) 1.0719(4) 0.075(2) Uani 1.00 d . . .
C(16c) C 0.2591(4) 0.1653(2) 0.9867(3) 0.061(1) Uani 1.00 d . . .
C(17c) C 0.1961(4) 0.0966(2) 0.8809(3) 0.061(1) Uani 1.00 d . . .
C(18c) C 0.2303(4) 0.0394(2) 0.8571(3) 0.057(1) Uani 1.00 d . . .
C(19c) C 0.3453(6) 0.0586(3) 0.7664(3) 0.079(2) Uani 1.00 d . . .
C(20c) C 0.4559(6) 0.0713(4) 0.7642(3) 0.109(3) Uani 1.00 d . . .
C(21c) C 0.6256(5) 0.1225(3) 0.8264(3) 0.083(2) Uani 1.00 d . . .
C(22c) C 0.7191(5) 0.1084(3) 0.8953(4) 0.072(2) Uani 1.00 d . . .
C(23c) C 0.7739(4) 0.1165(2) 1.0391(3) 0.066(2) Uani 1.00 d . . .
C(24c) C 0.7253(4) 0.1287(2) 1.1064(3) 0.065(1) Uani 1.00 d . . .
C(25e) C 0.5046(3) 0.2356(2) 0.9494(3) 0.046(1) Uani 1.00 d . . .
C(26e) C 0.5229(5) 0.2972(2) 0.9538(3) 0.065(1) Uani 1.00 d . . .
H(4) H 0.5501 0.0558 1.1745 0.0712 Uiso 1.00 calc . . .
H(5) H 0.6483 0.0959 1.2189 0.0712 Uiso 1.00 calc . . .
H(6) H 0.5454 0.1753 1.1656 0.0706 Uiso 1.00 calc . . .
H(7) H 0.4665 0.1380 1.2021 0.0706 Uiso 1.00 calc . . .
H(8) H 0.2867 0.1534 1.1074 0.0907 Uiso 1.00 calc . . .
H(9) H 0.3517 0.2061 1.0876 0.0907 Uiso 1.00 calc . . .
H(10) H 0.2758 0.1979 0.9573 0.0725 Uiso 1.00 calc . . .
H(11) H 0.1800 0.1671 0.9845 0.0725 Uiso 1.00 calc . . .
H(12) H 0.1244 0.0953 0.8929 0.0739 Uiso 1.00 calc . . .
H(13) H 0.1904 0.1237 0.8376 0.0739 Uiso 1.00 calc . . .
H(14) H 0.1774 0.0273 0.8081 0.0690 Uiso 1.00 calc . . .
H(15) H 0.2277 0.0125 0.8989 0.0690 Uiso 1.00 calc . . .
H(16) H 0.3124 0.0287 0.7290 0.0956 Uiso 1.00 calc . . .
H(17) H 0.3001 0.0926 0.7498 0.0956 Uiso 1.00 calc . . .
H(18) H 0.4550 0.0943 0.7197 0.1292 Uiso 1.00 calc . . .
H(19) H 0.4890 0.0335 0.7543 0.1292 Uiso 1.00 calc . . .
H(20) H 0.6452 0.1125 0.7778 0.1010 Uiso 1.00 calc . . .
H(21) H 0.6149 0.1633 0.8263 0.1010 Uiso 1.00 calc . . .
H(22) H 0.7838 0.1327 0.8974 0.0858 Uiso 1.00 calc . . .
H(23) H 0.7429 0.0696 0.8906 0.0858 Uiso 1.00 calc . . .
H(24) H 0.8135 0.0807 1.0471 0.0794 Uiso 1.00 calc . . .
H(25) H 0.8286 0.1457 1.0345 0.0794 Uiso 1.00 calc . . .
H(26) H 0.6955 0.1676 1.1018 0.0784 Uiso 1.00 calc . . .
H(27) H 0.7804 0.1259 1.1574 0.0784 Uiso 1.00 calc . . .
H(28) H 0.6026 0.3054 0.9634 0.0792 Uiso 1.00 calc . . .
H(29) H 0.4839 0.3150 0.9038 0.0792 Uiso 1.00 calc . . .
H(30) H 0.4974 0.3135 0.9963 0.0792 Uiso 1.00 calc . . .
H(32) H 0.374(3) 0.010(2) 1.051(2) 0.038(10) Uiso 1.00 calc . . .

loop_
_atom_site_aniso_label
_atom_site_aniso_U_11
_atom_site_aniso_U_22
_atom_site_aniso_U_33
_atom_site_aniso_U_12
_atom_site_aniso_U_13
_atom_site_aniso_U_23
Gd(1d) 0.03610(9) 0.02172(9) 0.03006(9) 0.00062(7) 0.00883(7) 0.00147(7)
Ni(1a) 0.0299(2) 0.0378(2) 0.0325(2) 0.0028(2) 0.0133(2) 0.0017(2)
Ni(2b) 0.0380(2) 0.0337(2) 0.0377(2) 0.0019(2) 0.0138(2) 0.0009(2)
S(1a) 0.0377(5) 0.0443(5) 0.0406(5) -0.0031(4) 0.0186(4) -0.0076(4)
S(2a) 0.0372(5) 0.0546(6) 0.0563(6) -0.0063(5) 0.0236(4) -0.0102(5)
S(3a) 0.0592(7) 0.100(1) 0.100(1) -0.0164(8) 0.0549(8) -0.0370(9)
S(4a) 0.0432(5) 0.0651(7) 0.0463(5) -0.0019(5) 0.0232(4) -0.0152(5)
S(5a) 0.0324(4) 0.0513(6) 0.0374(5) -0.0025(4) 0.0133(4) -0.0068(4)
S(6a) 0.0357(4) 0.0457(5) 0.0460(5) -0.0020(4) 0.0191(4) -0.0114(4)
S(7a) 0.0341(5) 0.0509(6) 0.0576(6) -0.0046(4) 0.0218(4) -0.0113(5)
S(8a) 0.0445(6) 0.0661(7) 0.0716(7) -0.0001(5) 0.0353(5) -0.0133(6)
S(9a) 0.0424(5) 0.0561(6) 0.0488(5) -0.0049(5) 0.0248(4) -0.0157(5)
S(10a) 0.0354(5) 0.0630(7) 0.0453(5) -0.0083(5) 0.0185(4) -0.0173(5)
S(11b) 0.0496(5) 0.0360(5) 0.0447(5) 0.0063(4) 0.0213(4) 0.0027(4)
S(12b) 0.0623(7) 0.0539(7) 0.0739(8) 0.0087(5) 0.0412(6) 0.0178(6)
S(13b) 0.173(2) 0.108(1) 0.142(2) 0.051(1) 0.130(2) 0.050(1)
S(14b) 0.0933(10) 0.0590(8) 0.101(1) 0.0250(7) 0.0718(9) 0.0188(7)
S(15b) 0.0530(6) 0.0385(5) 0.0542(6) 0.0094(5) 0.0258(5) 0.0056(5)
S(16b) 0.0554(6) 0.0363(5) 0.0589(6) 0.0059(5) 0.0284(5) 0.0068(5)
S(17b) 0.0642(7) 0.0498(6) 0.0624(7) -0.0075(5) 0.0306(6) 0.0083(5)
S(18b) 0.144(2) 0.106(1) 0.142(2) 0.003(1) 0.115(2) 0.022(1)
S(19b) 0.0862(9) 0.0671(8) 0.110(1) 0.0207(7) 0.0717(9) 0.0174(8)
S(20b) 0.0623(7) 0.0436(6) 0.0639(7) 0.0159(5) 0.0362(6) 0.0134(5)
O(1c) 0.051(2) 0.042(2) 0.042(1) -0.003(1) 0.003(1) -0.006(1)
O(2c) 0.062(2) 0.042(2) 0.040(1) 0.013(1) 0.020(1) -0.003(1)
O(3c) 0.041(1) 0.042(2) 0.056(2) 0.011(1) 0.010(1) 0.005(1)
O(4c) 0.054(2) 0.052(2) 0.035(1) 0.003(1) -0.001(1) 0.000(1)
O(5c) 0.084(2) 0.081(2) 0.043(2) -0.026(2) 0.024(2) 0.005(2)
O(6c) 0.044(2) 0.050(2) 0.062(2) 0.001(1) 0.018(1) 0.006(2)
O(7d) 0.036(1) 0.026(1) 0.039(1) 0.002(1) 0.015(1) 0.000(1)
N(1e) 0.058(2) 0.039(2) 0.069(2) 0.005(2) 0.021(2) 0.009(2)
C(1a) 0.031(2) 0.038(2) 0.034(2) 0.003(1) 0.013(1) 0.004(1)
C(2a) 0.046(2) 0.055(3) 0.049(2) 0.000(2) 0.021(2) -0.008(2)
C(3a) 0.032(2) 0.043(2) 0.030(2) 0.007(2) 0.016(1) 0.004(2)
C(4a) 0.033(2) 0.038(2) 0.039(2) 0.003(2) 0.018(1) 0.000(2)
C(5a) 0.037(2) 0.044(2) 0.043(2) 0.002(2) 0.019(2) -0.003(2)
C(6a) 0.036(2) 0.041(2) 0.035(2) 0.003(2) 0.016(1) -0.001(2)
C(7b) 0.038(2) 0.038(2) 0.045(2) -0.001(2) 0.017(2) 0.003(2)
C(8b) 0.081(3) 0.066(3) 0.097(4) 0.019(3) 0.063(3) 0.023(3)
C(9b) 0.038(2) 0.046(2) 0.050(2) 0.002(2) 0.022(2) 0.002(2)
C(10b) 0.041(2) 0.037(2) 0.044(2) -0.007(2) 0.014(2) -0.001(2)
C(11b) 0.073(3) 0.068(3) 0.076(3) -0.010(3) 0.045(3) 0.005(3)
C(12b) 0.050(2) 0.046(2) 0.053(2) -0.001(2) 0.026(2) 0.000(2)
C(13c) 0.077(3) 0.053(3) 0.039(2) 0.002(2) 0.009(2) -0.002(2)
C(14c) 0.087(3) 0.049(3) 0.040(2) 0.000(2) 0.018(2) -0.017(2)
C(15c) 0.086(4) 0.066(3) 0.079(4) 0.028(3) 0.031(3) -0.012(3)
C(16c) 0.059(3) 0.045(3) 0.086(4) 0.022(2) 0.031(3) 0.009(2)
C(17c) 0.043(2) 0.071(3) 0.061(3) 0.014(2) 0.002(2) 0.016(3)
C(18c) 0.046(2) 0.059(3) 0.056(3) -0.011(2) -0.004(2) 0.004(2)
C(19c) 0.101(4) 0.083(4) 0.040(2) -0.015(3) -0.004(3) 0.013(3)
C(20c) 0.109(5) 0.184(9) 0.041(3) -0.020(5) 0.031(3) 0.002(4)
C(21c) 0.088(4) 0.108(5) 0.065(3) -0.016(4) 0.040(3) 0.021(3)
C(22c) 0.076(3) 0.075(4) 0.083(4) -0.005(3) 0.051(3) 0.004(3)
C(23c) 0.047(3) 0.068(3) 0.079(3) -0.007(2) 0.011(2) 0.005(3)
C(24c) 0.057(3) 0.054(3) 0.070(3) -0.013(2) -0.005(2) -0.004(2)
C(25e) 0.048(2) 0.035(2) 0.049(2) -0.001(2) 0.005(2) 0.010(2)
C(26e) 0.088(3) 0.033(2) 0.055(3) -0.011(2) -0.011(2) 0.002(2)

loop_
_atom_type_symbol
_atom_type_description
_atom_type_scat_dispersion_real
_atom_type_scat_dispersion_imag
_atom_type_scat_source
Gd Gd -0.165 3.904
;International Tables for Crystallography
(1992, Vol. C, Tables 4.2.6.8 and 6.1.1.1)
;
O O 0.011 0.006
;International Tables for Crystallography
(1992, Vol. C, Tables 4.2.6.8 and 6.1.1.1)
;
C C 0.003 0.002
;International Tables for Crystallography
(1992, Vol. C, Tables 4.2.6.8 and 6.1.1.1)
;
H H 0.000 0.000
;International Tables for Crystallography
(1992, Vol. C, Table 6.1.1.2)
;
N N 0.006 0.003
;International Tables for Crystallography
(1992, Vol. C, Tables 4.2.6.8 and 6.1.1.1)
;
Ni Ni 0.339 1.112
;International Tables for Crystallography
(1992, Vol. C, Tables 4.2.6.8 and 6.1.1.1)
;
S S 0.125 0.123
;International Tables for Crystallography
(1992, Vol. C, Tables 4.2.6.8 and 6.1.1.1)
;

loop_
_geom_angle_atom_site_label_1
_geom_angle_atom_site_label_2
_geom_angle_atom_site_label_3
_geom_angle
_geom_angle_site_symmetry_1
_geom_angle_site_symmetry_2
_geom_angle_site_symmetry_3
_geom_angle_publ_flag
Gd(1d) Gd(1d) O(1c) 82.27(8) . 3_657 1_555 yes
Gd(1d) Gd(1d) O(2c) 107.44(7) . 3_657 1_555 yes
Gd(1d) Gd(1d) O(3c) 110.54(8) . 3_657 1_555 yes
Gd(1d) Gd(1d) O(4c) 83.93(8) . 3_657 1_555 yes
Gd(1d) Gd(1d) O(5c) 110.8(1) . 3_657 1_555 yes
Gd(1d) Gd(1d) O(6c) 108.77(8) . 3_657 1_555 yes
Gd(1d) Gd(1d) O(7d) 34.05(7) . 3_657 1_555 yes
Gd(1d) Gd(1d) O(7d) 33.91(7) . 3_657 3_657 yes
Gd(1d) Gd(1d) N(1e) 172.4(1) . 3_657 1_555 yes
O(1c) Gd(1d) O(2c) 63.3(1) . 1_555 1_555 yes
O(1c) Gd(1d) O(3c) 122.0(1) . 1_555 1_555 yes
O(1c) Gd(1d) O(4c) 166.2(1) . 1_555 1_555 yes
O(1c) Gd(1d) O(5c) 124.2(1) . 1_555 1_555 yes
O(1c) Gd(1d) O(6c) 62.5(1) . 1_555 1_555 yes
O(1c) Gd(1d) O(7d) 84.2(1) . 1_555 1_555 yes
O(1c) Gd(1d) O(7d) 83.0(1) . 1_555 3_657 yes
O(1c) Gd(1d) N(1e) 90.1(1) . 1_555 1_555 yes
O(2c) Gd(1d) O(3c) 58.9(1) . 1_555 1_555 yes
O(2c) Gd(1d) O(4c) 121.3(1) . 1_555 1_555 yes
O(2c) Gd(1d) O(5c) 141.7(1) . 1_555 1_555 yes
O(2c) Gd(1d) O(6c) 107.6(1) . 1_555 1_555 yes
O(2c) Gd(1d) O(7d) 78.3(1) . 1_555 1_555 yes
O(2c) Gd(1d) O(7d) 134.29(10) . 1_555 3_657 yes
O(2c) Gd(1d) N(1e) 68.9(1) . 1_555 1_555 yes
O(3c) Gd(1d) O(4c) 63.2(1) . 1_555 1_555 yes
O(3c) Gd(1d) O(5c) 104.2(1) . 1_555 1_555 yes
O(3c) Gd(1d) O(6c) 140.7(1) . 1_555 1_555 yes
O(3c) Gd(1d) O(7d) 80.7(1) . 1_555 1_555 yes
O(3c) Gd(1d) O(7d) 138.0(1) . 1_555 3_657 yes
O(3c) Gd(1d) N(1e) 73.7(1) . 1_555 1_555 yes
O(4c) Gd(1d) O(5c) 61.7(1) . 1_555 1_555 yes
O(4c) Gd(1d) O(6c) 123.0(1) . 1_555 1_555 yes
O(4c) Gd(1d) O(7d) 84.2(1) . 1_555 1_555 yes
O(4c) Gd(1d) O(7d) 85.8(1) . 1_555 3_657 yes
O(4c) Gd(1d) N(1e) 103.7(1) . 1_555 1_555 yes
O(5c) Gd(1d) O(6c) 62.0(1) . 1_555 1_555 yes
O(5c) Gd(1d) O(7d) 136.4(1) . 1_555 1_555 yes
O(5c) Gd(1d) O(7d) 82.3(1) . 1_555 3_657 yes
O(5c) Gd(1d) N(1e) 73.4(1) . 1_555 1_555 yes
O(6c) Gd(1d) O(7d) 136.0(1) . 1_555 1_555 yes
O(6c) Gd(1d) O(7d) 79.4(1) . 1_555 3_657 yes
O(6c) Gd(1d) N(1e) 67.1(1) . 1_555 1_555 yes
O(7d) Gd(1d) O(7d) 68.0(1) . 1_555 3_657 yes
O(7d) Gd(1d) N(1e) 145.5(1) . 1_555 1_555 yes
O(7d) Gd(1d) N(1e) 145.0(1) . 3_657 1_555 yes
S(1a) Ni(1a) S(5a) 93.05(4) . 1_555 1_555 yes
S(1a) Ni(1a) S(6a) 178.28(5) . 1_555 1_555 yes
S(1a) Ni(1a) S(10a) 86.11(5) . 1_555 1_555 yes
S(5a) Ni(1a) S(6a) 88.00(4) . 1_555 1_555 yes
S(5a) Ni(1a) S(10a) 178.86(5) . 1_555 1_555 yes
S(6a) Ni(1a) S(10a) 92.82(5) . 1_555 1_555 yes
S(11b) Ni(2b) S(15b) 94.05(5) . 1_555 1_555 yes
S(11b) Ni(2b) S(16b) 179.34(6) . 1_555 1_555 yes
S(11b) Ni(2b) S(20b) 87.21(5) . 1_555 1_555 yes
S(15b) Ni(2b) S(16b) 85.64(5) . 1_555 1_555 yes
S(15b) Ni(2b) S(20b) 174.27(6) . 1_555 1_555 yes
S(16b) Ni(2b) S(20b) 93.05(5) . 1_555 1_555 yes
Ni(1a) S(1a) C(1a) 102.1(2) . 1_555 1_555 yes
C(1a) S(2a) C(2a) 96.9(2) . 1_555 1_555 yes
C(2a) S(4a) C(3a) 97.0(2) . 1_555 1_555 yes
Ni(1a) S(5a) C(3a) 102.0(2) . 1_555 1_555 yes
Ni(1a) S(6a) C(4a) 102.1(2) . 1_555 1_555 yes
C(4a) S(7a) C(5a) 97.2(2) . 1_555 1_555 yes
C(5a) S(9a) C(6a) 97.2(2) . 1_555 1_555 yes
Ni(1a) S(10a) C(6a) 102.5(2) . 1_555 1_555 yes
Ni(2b) S(11b) C(7b) 101.2(2) . 1_555 1_555 yes
C(7b) S(12b) C(8b) 97.5(3) . 1_555 1_555 yes
C(8b) S(14b) C(9b) 97.4(3) . 1_555 1_555 yes
Ni(2b) S(15b) C(9b) 100.5(2) . 1_555 1_555 yes
Ni(2b) S(16b) C(10b) 102.7(2) . 1_555 1_555 yes
C(10b) S(17b) C(11b) 96.9(3) . 1_555 1_555 yes
C(11b) S(19b) C(12b) 97.3(3) . 1_555 1_555 yes
Ni(2b) S(20b) C(12b) 101.7(2) . 1_555 1_555 yes
Gd(1d) O(1c) C(13c) 113.8(3) . 1_555 1_555 yes
Gd(1d) O(1c) C(24c) 118.3(3) . 1_555 1_555 yes
C(13c) O(1c) C(24c) 113.2(4) . 1_555 1_555 yes
Gd(1d) O(2c) C(14c) 121.0(3) . 1_555 1_555 yes
Gd(1d) O(2c) C(15c) 126.8(3) . 1_555 1_555 yes
C(14c) O(2c) C(15c) 111.5(4) . 1_555 1_555 yes
Gd(1d) O(3c) C(16c) 121.6(3) . 1_555 1_555 yes
Gd(1d) O(3c) C(17c) 120.9(3) . 1_555 1_555 yes
C(16c) O(3c) C(17c) 112.9(4) . 1_555 1_555 yes
Gd(1d) O(4c) C(18c) 113.6(3) . 1_555 1_555 yes
Gd(1d) O(4c) C(19c) 122.5(3) . 1_555 1_555 yes
C(18c) O(4c) C(19c) 113.0(4) . 1_555 1_555 yes
Gd(1d) O(5c) C(20c) 122.0(4) . 1_555 1_555 yes
Gd(1d) O(5c) C(21c) 119.9(3) . 1_555 1_555 yes
C(20c) O(5c) C(21c) 117.9(5) . 1_555 1_555 yes
Gd(1d) O(6c) C(22c) 120.2(3) . 1_555 1_555 yes
Gd(1d) O(6c) C(23c) 121.0(3) . 1_555 1_555 yes
C(22c) O(6c) C(23c) 112.1(4) . 1_555 1_555 yes
Gd(1d) O(7d) Gd(1d) 112.0(1) . 1_555 3_657 yes
Gd(1d) N(1e) C(25e) 168.8(4) . 1_555 1_555 yes
S(1a) C(1a) S(2a) 122.9(3) . 1_555 1_555 yes
S(1a) C(1a) C(3a) 121.6(3) . 1_555 1_555 yes
S(2a) C(1a) C(3a) 115.5(3) . 1_555 1_555 yes
S(2a) C(2a) S(3a) 122.7(3) . 1_555 1_555 yes
S(2a) C(2a) S(4a) 113.7(3) . 1_555 1_555 yes
S(3a) C(2a) S(4a) 123.6(3) . 1_555 1_555 yes
S(4a) C(3a) S(5a) 121.8(3) . 1_555 1_555 yes
S(4a) C(3a) C(1a) 117.0(3) . 1_555 1_555 yes
S(5a) C(3a) C(1a) 121.2(3) . 1_555 1_555 yes
S(6a) C(4a) S(7a) 122.9(3) . 1_555 1_555 yes
S(6a) C(4a) C(6a) 121.2(3) . 1_555 1_555 yes
S(7a) C(4a) C(6a) 115.8(3) . 1_555 1_555 yes
S(7a) C(5a) S(8a) 124.6(3) . 1_555 1_555 yes
S(7a) C(5a) S(9a) 113.1(2) . 1_555 1_555 yes
S(8a) C(5a) S(9a) 122.3(3) . 1_555 1_555 yes
S(9a) C(6a) S(10a) 122.2(3) . 1_555 1_555 yes
S(9a) C(6a) C(4a) 116.6(3) . 1_555 1_555 yes
S(10a) C(6a) C(4a) 121.1(3) . 1_555 1_555 yes
S(11b) C(7b) S(12b) 122.8(3) . 1_555 1_555 yes
S(11b) C(7b) C(9b) 121.7(4) . 1_555 1_555 yes
S(12b) C(7b) C(9b) 115.4(3) . 1_555 1_555 yes
S(12b) C(8b) S(13b) 122.8(4) . 1_555 1_555 yes
S(12b) C(8b) S(14b) 113.0(3) . 1_555 1_555 yes
S(13b) C(8b) S(14b) 124.2(4) . 1_555 1_555 yes
S(14b) C(9b) S(15b) 121.1(3) . 1_555 1_555 yes
S(14b) C(9b) C(7b) 116.3(4) . 1_555 1_555 yes
S(15b) C(9b) C(7b) 122.5(4) . 1_555 1_555 yes
S(16b) C(10b) S(17b) 122.3(3) . 1_555 1_555 yes
S(16b) C(10b) C(12b) 121.1(4) . 1_555 1_555 yes
S(17b) C(10b) C(12b) 116.6(4) . 1_555 1_555 yes
S(17b) C(11b) S(18b) 122.9(4) . 1_555 1_555 yes
S(17b) C(11b) S(19b) 113.7(3) . 1_555 1_555 yes
S(18b) C(11b) S(19b) 123.4(4) . 1_555 1_555 yes
S(19b) C(12b) S(20b) 123.0(3) . 1_555 1_555 yes
S(19b) C(12b) C(10b) 115.5(4) . 1_555 1_555 yes
S(20b) C(12b) C(10b) 121.5(4) . 1_555 1_555 yes
O(1c) C(13c) C(14c) 109.3(4) . 1_555 1_555 yes
O(2c) C(14c) C(13c) 105.7(4) . 1_555 1_555 yes
O(2c) C(15c) C(16c) 110.0(4) . 1_555 1_555 yes
O(3c) C(16c) C(15c) 108.2(4) . 1_555 1_555 yes
O(3c) C(17c) C(18c) 105.3(4) . 1_555 1_555 yes
O(4c) C(18c) C(17c) 108.7(4) . 1_555 1_555 yes
O(4c) C(19c) C(20c) 109.3(5) . 1_555 1_555 yes
O(5c) C(20c) C(19c) 114.8(6) . 1_555 1_555 yes
O(5c) C(21c) C(22c) 109.3(5) . 1_555 1_555 yes
O(6c) C(22c) C(21c) 107.6(5) . 1_555 1_555 yes
O(6c) C(23c) C(24c) 106.0(4) . 1_555 1_555 yes
O(1c) C(24c) C(23c) 107.2(5) . 1_555 1_555 yes
N(1e) C(25e) C(26e) 178.9(6) . 1_555 1_555 yes

loop_
_geom_bond_atom_site_label_1
_geom_bond_atom_site_label_2
_geom_bond_distance
_geom_bond_site_symmetry_1
_geom_bond_site_symmetry_2
_geom_bond_publ_flag
Gd(1d) Gd(1d) 3.7904(4) . 3_657 yes
Gd(1d) O(1c) 2.490(3) . . yes
Gd(1d) O(2c) 2.566(3) . . yes
Gd(1d) O(3c) 2.568(3) . . yes
Gd(1d) O(4c) 2.506(3) . . yes
Gd(1d) O(5c) 2.547(4) . . yes
Gd(1d) O(6c) 2.564(3) . . yes
Gd(1d) O(7d) 2.282(3) . . yes
Gd(1d) O(7d) 2.289(3) . 3_657 yes
Gd(1d) N(1e) 2.589(4) . . yes
Ni(1a) S(1a) 2.168(1) . . yes
Ni(1a) S(5a) 2.164(1) . . yes
Ni(1a) S(6a) 2.177(1) . . yes
Ni(1a) S(10a) 2.159(1) . . yes
Ni(2b) S(11b) 2.171(1) . . yes
Ni(2b) S(15b) 2.177(1) . . yes
Ni(2b) S(16b) 2.152(1) . . yes
Ni(2b) S(20b) 2.162(1) . . yes
S(1a) C(1a) 1.710(4) . . yes
S(2a) C(1a) 1.754(4) . . yes
S(2a) C(2a) 1.738(5) . . yes
S(3a) C(2a) 1.653(5) . . yes
S(4a) C(2a) 1.722(5) . . yes
S(4a) C(3a) 1.742(4) . . yes
S(5a) C(3a) 1.724(4) . . yes
S(6a) C(4a) 1.718(4) . . yes
S(7a) C(4a) 1.746(4) . . yes
S(7a) C(5a) 1.733(5) . . yes
S(8a) C(5a) 1.645(4) . . yes
S(9a) C(5a) 1.738(5) . . yes
S(9a) C(6a) 1.732(4) . . yes
S(10a) C(6a) 1.720(4) . . yes
S(11b) C(7b) 1.721(4) . . yes
S(12b) C(7b) 1.749(5) . . yes
S(12b) C(8b) 1.713(6) . . yes
S(13b) C(8b) 1.659(6) . . yes
S(14b) C(8b) 1.726(6) . . yes
S(14b) C(9b) 1.736(4) . . yes
S(15b) C(9b) 1.727(5) . . yes
S(16b) C(10b) 1.701(5) . . yes
S(17b) C(10b) 1.733(5) . . yes
S(17b) C(11b) 1.718(6) . . yes
S(18b) C(11b) 1.650(5) . . yes
S(19b) C(11b) 1.720(7) . . yes
S(19b) C(12b) 1.735(5) . . yes
S(20b) C(12b) 1.718(5) . . yes
O(1c) C(13c) 1.443(6) . . yes
O(1c) C(24c) 1.447(6) . . yes
O(2c) C(14c) 1.444(6) . . yes
O(2c) C(15c) 1.430(7) . . yes
O(3c) C(16c) 1.442(6) . . yes
O(3c) C(17c) 1.425(6) . . yes
O(4c) C(18c) 1.451(6) . . yes
O(4c) C(19c) 1.456(6) . . yes
O(5c) C(20c) 1.369(8) . . yes
O(5c) C(21c) 1.474(7) . . yes
O(6c) C(22c) 1.431(7) . . yes
O(6c) C(23c) 1.438(6) . . yes
N(1e) C(25e) 1.132(6) . . yes
C(1a) C(3a) 1.353(6) . . yes
C(4a) C(6a) 1.361(6) . . yes
C(7b) C(9b) 1.348(7) . . yes
C(10b) C(12b) 1.354(7) . . yes
C(13c) C(14c) 1.502(8) . . yes
C(15c) C(16c) 1.515(9) . . yes
C(17c) C(18c) 1.498(8) . . yes
C(19c) C(20c) 1.41(1) . . yes
C(21c) C(22c) 1.446(10) . . yes
C(23c) C(24c) 1.502(9) . . yes
C(25e) C(26e) 1.468(7) . . yes

loop_
_geom_contact_atom_site_label_1
_geom_contact_atom_site_label_2
_geom_contact_distance
_geom_contact_site_symmetry_1
_geom_contact_site_symmetry_2
_geom_contact_publ_flag
Gd(1d) O(2c) 2.566(3) . . ?
Gd(1d) O(3c) 2.568(3) . . ?
Gd(1d) O(4c) 2.506(3) . . ?
Gd(1d) O(5c) 2.547(4) . . ?
Gd(1d) O(6c) 2.564(3) . . ?
Gd(1d) N(1e) 2.589(4) . . ?
Ni(2b) S(16b) 3.290(2) . 3_556 ?
S(2a) S(7a) 3.492(2) . 1_455 ?
S(4a) S(9a) 3.381(2) . 4_455 ?
S(4a) S(8a) 3.555(2) . 4_455 ?
S(4a) C(5a) 3.581(5) . 4_455 ?
S(9a) S(19b) 3.584(2) . 3_656 ?
S(12b) C(23c) 3.555(6) . 3_657 ?
S(13b) O(3c) 3.218(4) . 3_557 ?
S(13b) O(7d) 3.463(4) . 3_557 ?
S(13b) C(16c) 3.514(6) . 3_557 ?
S(13b) C(17c) 3.519(7) . 3_557 ?
S(13b) C(15c) 3.562(8) . 3_557 ?
S(14b) C(22c) 3.445(6) . 1_455 ?
S(15b) C(12b) 3.536(6) . 3_556 ?
S(16b) C(26e) 3.554(5) . 4_454 ?
C(1a) C(14c) 3.595(7) . 4_454 ?
C(3a) C(14c) 3.415(7) . 4_454 ?
